data_7217040
loop_
_publ_author_name
'Kumar, Navnita'
'Khullar, Sadhika'
'Singh, Yogesh'
'Mandal, Sanjay K.'

_publ_section_title
;
 Hierarchical importance of coordination and hydrogen bonds in the
 formation of homochiral 2D coordination polymers and 2D supramolecular
 assemblies
;
_journal_issue 29
_journal_name_full CrystEngComm
_journal_page_first 6730
_journal_paper_doi 10.1039/c4ce00387j
_journal_volume 16
_journal_year 2014
_chemical_formula_moiety 'C20 H22 N2 Cl2 Cu2 O9, C H4 O'
_chemical_formula_sum 'C21 H26 Cl2 Cu2 N2 O10'
_chemical_formula_weight 664.44
_chemical_name_common '[Cu2(Hser-5Cl-sal)2(H2O)].CH3OH'
_space_group_crystal_system monoclinic
_space_group_IT_number 4
_space_group_name_Hall 'P 2yb'
_space_group_name_H-M_alt 'P 1 21 1'
_symmetry_space_group_name_Hall 'P 2yb'
_symmetry_space_group_name_H-M 'P 1 21 1'
_atom_sites_solution_hydrogens mixed
_atom_sites_solution_primary direct
_atom_sites_solution_secondary difmap
_cell_angle_alpha 90
_cell_angle_beta 103.816(2)
_cell_angle_gamma 90
_cell_formula_units_Z 2
_cell_length_a 7.4137(4)
_cell_length_b 13.3645(7)
_cell_length_c 13.4407(7)
_cell_measurement_reflns_used 7561
_cell_measurement_temperature 180.(2)
_cell_measurement_theta_max 25.0768
_cell_measurement_theta_min 2.1808
_cell_volume 1293.18(12)
_computing_cell_refinement 'SAINT V8.30C (Bruker AXS Inc., 2013)'
_computing_data_collection 'APEX2 V2011.4-1 (Bruker AXS)'
_computing_data_reduction 'SAINT V8.30C (Bruker AXS Inc., 2013)'
_computing_molecular_graphics 'SHELXTL (Bruker AXS)'
_computing_publication_material 'SHELXTL (Bruker AXS)'
_computing_structure_refinement 'SHELXL-2013 (Sheldrick, 2013)'
_computing_structure_solution 'SHELXS-97 (Sheldrick, 2008)'
_diffrn_ambient_temperature 180.(2)
_diffrn_detector_area_resol_mean 8.3333
_diffrn_measured_fraction_theta_full 1.000
_diffrn_measured_fraction_theta_max 1.000
_diffrn_measurement_device_type 'Bruker Kappa APEX II'
_diffrn_measurement_method 'phi and omega scan'
_diffrn_radiation_monochromator Graphite
_diffrn_radiation_type 'Mo K\a'
_diffrn_radiation_wavelength 0.71073
_diffrn_reflns_av_R_equivalents 0.0196
_diffrn_reflns_limit_h_max 8
_diffrn_reflns_limit_h_min -8
_diffrn_reflns_limit_k_max 15
_diffrn_reflns_limit_k_min -15
_diffrn_reflns_limit_l_max 15
_diffrn_reflns_limit_l_min -14
_diffrn_reflns_number 9752
_diffrn_reflns_theta_full 25.00
_diffrn_reflns_theta_max 25.00
_diffrn_reflns_theta_min 2.18
_diffrn_source 'sealed tube'
_diffrn_source_type 'fine focus'
_exptl_absorpt_coefficient_mu 1.908
_exptl_absorpt_correction_T_max 0.7452
_exptl_absorpt_correction_T_min 0.6379
_exptl_absorpt_correction_type multi-scan
_exptl_absorpt_process_details 'SADABS V2012/1 (Bruker AXS Inc.)'
_exptl_crystal_colour green
_exptl_crystal_density_diffrn 1.706
_exptl_crystal_density_method 'not measured'
_exptl_crystal_description block
_exptl_crystal_F_000 676
_exptl_crystal_size_max 0.200
_exptl_crystal_size_mid 0.150
_exptl_crystal_size_min 0.120
_refine_diff_density_max 0.261
_refine_diff_density_min -0.253
_refine_ls_abs_structure_details
;
Flack x determined using 1749 quotients [(I+)-(I-)]/[(I+)+(I-)]
(Parsons and Flack (2004), Acta Cryst. A60, s61).
;
_refine_ls_abs_structure_Flack 0.023(4)
_refine_ls_extinction_method none
_refine_ls_goodness_of_fit_ref 1.148
_refine_ls_hydrogen_treatment undef
_refine_ls_matrix_type full
_refine_ls_number_parameters 344
_refine_ls_number_reflns 4258
_refine_ls_number_restraints 3
_refine_ls_restrained_S_all 1.148
_refine_ls_R_factor_all 0.0213
_refine_ls_R_factor_gt 0.0202
_refine_ls_shift/su_max 0.001
_refine_ls_shift/su_mean 0.000
_refine_ls_structure_factor_coef Fsqd
_refine_ls_weighting_details
;
w=1/[\s^2^(Fo^2^)]
where P=(Fo^2^+2Fc^2^)/3
;
_refine_ls_weighting_scheme calc
_refine_ls_wR_factor_gt 0.0408
_refine_ls_wR_factor_ref 0.0410
_reflns_number_gt 4094
_reflns_number_total 4258
_reflns_threshold_expression 'I > 2\s(I)'
_cod_data_source_file c4ce00387j1.cif
_cod_data_source_block 4
_cod_database_code 7217040

loop_
_space_group_symop_operation_xyz
'x, y, z'
'-x, y+1/2, -z'

loop_
_atom_site_type_symbol
_atom_site_label
_atom_site_fract_x
_atom_site_fract_y
_atom_site_fract_z
_atom_site_U_iso_or_equiv
_atom_site_adp_type
_atom_site_calc_flag
_atom_site_refinement_flags_adp
_atom_site_refinement_flags_posn
_atom_site_occupancy
Cu Cu1 0.14200(5) 0.93107(3) 0.64127(3) 0.01590(12) Uani d . . 1
Cu Cu2 0.44507(5) 1.05451(3) 0.58934(3) 0.01422(12) Uani d . D 1
Cl Cl1 -0.01720(16) 0.90211(12) 0.07710(8) 0.0560(4) Uani d . . 1
Cl Cl2 0.57895(16) 1.10862(9) 1.14306(8) 0.0359(3) Uani d . . 1
N N1 0.0987(3) 0.8818(2) 0.7716(2) 0.0127(7) Uani d . . 1
H H1 0.028 0.9343 0.7994 0.015 Uiso calc U R 1
N N2 0.5257(3) 1.0803(2) 0.4611(2) 0.0119(7) Uani d . . 1
H H11A 0.4421 1.1322 0.4206 0.014 Uiso calc U R 1
O O1 -0.0866(3) 0.8627(2) 0.58043(18) 0.0206(7) Uani d . . 1
O O2 -0.2826(3) 0.7493(2) 0.6118(2) 0.0285(7) Uani d . . 1
O O3 0.3635(3) 1.00377(19) 0.70600(18) 0.0141(6) Uani d . . 1
O O4 0.7024(3) 1.0782(2) 0.65887(18) 0.0204(7) Uani d . . 1
O O5 0.9821(3) 1.1036(2) 0.6298(2) 0.0261(7) Uani d . . 1
O O6 0.2326(3) 0.9716(2) 0.52066(18) 0.0163(6) Uani d . . 1
O O7 -0.2850(3) 0.8405(2) 0.8174(2) 0.0350(8) Uani d . . 1
H H11 -0.2435 0.893 0.8491 0.053 Uiso calc U R 1
O O8 0.6651(3) 1.2598(2) 0.36712(19) 0.0240(7) Uani d . . 1
H H14 0.5527 1.2768 0.3519 0.036 Uiso calc U R 1
O O9 0.3017(3) 1.2025(2) 0.5978(2) 0.0233(7) Uani d . . 1
O O10 0.1042(3) 0.5319(2) 0.1464(2) 0.0257(7) Uani d . . 1
H H15A 0.175 0.5495 0.2022 0.039 Uiso calc U R 1
C C1 -0.1413(5) 0.8010(3) 0.6397(3) 0.0195(9) Uani d . . 1
C C2 -0.0214(4) 0.7908(3) 0.7485(3) 0.0150(9) Uani d . . 1
H H2 0.0622 0.7319 0.7495 0.018 Uiso calc U R 1
C C3 -0.1382(5) 0.7704(3) 0.8250(3) 0.0244(10) Uani d . . 1
H H22A -0.1912 0.7022 0.8133 0.029 Uiso calc U R 1
H H22B -0.0574 0.7726 0.8952 0.029 Uiso calc U R 1
C C4 0.2788(4) 0.8648(3) 0.8486(3) 0.0146(9) Uani d . . 1
H H3A 0.2552 0.8304 0.9095 0.018 Uiso calc U R 1
H H3B 0.3605 0.8216 0.8186 0.018 Uiso calc U R 1
C C5 0.3720(4) 0.9631(3) 0.8797(3) 0.0126(9) Uani d . . 1
C C6 0.4275(4) 0.9883(3) 0.9827(3) 0.0178(9) Uani d . . 1
H H21 0.4104 0.9419 1.0332 0.021 Uiso calc U R 1
C C7 0.5076(5) 1.0805(3) 1.0123(3) 0.0183(9) Uani d . . 1
C C8 0.5315(5) 1.1490(3) 0.9407(3) 0.0227(10) Uani d . . 1
H H19 0.5825 1.213 0.9615 0.027 Uiso calc U R 1
C C9 0.4801(5) 1.1238(3) 0.8370(3) 0.0175(9) Uani d . . 1
H H18 0.4963 1.171 0.787 0.021 Uiso calc U R 1
C C10 0.4057(4) 1.0305(3) 0.8062(3) 0.0136(9) Uani d . . 1
C C11 0.8119(5) 1.0980(3) 0.6002(3) 0.0178(9) Uani d . . 1
C C12 0.7186(4) 1.1201(3) 0.4877(3) 0.0150(9) Uani d . . 1
H H7 0.7917 1.0879 0.4428 0.018 Uiso calc U R 1
C C13 0.7183(5) 1.2332(3) 0.4725(3) 0.0194(9) Uani d . . 1
H H16A 0.6313 1.2643 0.509 0.023 Uiso calc U R 1
H H16B 0.8441 1.2597 0.5028 0.023 Uiso calc U R 1
C C14 0.5042(4) 0.9860(3) 0.4007(3) 0.0199(9) Uani d . . 1
H H9B 0.5625 0.9302 0.4455 0.024 Uiso calc U R 1
H H9A 0.5689 0.9926 0.3446 0.024 Uiso calc U R 1
C C15 0.3024(5) 0.9622(3) 0.3561(3) 0.0169(9) Uani d . . 1
C C16 0.1758(5) 0.9541(3) 0.4184(3) 0.0158(9) Uani d . . 1
C C17 -0.0069(4) 0.9265(3) 0.3741(3) 0.0182(8) Uani d . . 1
H H12 -0.0927 0.9194 0.416 0.022 Uiso calc U R 1
C C18 -0.0649(5) 0.9093(3) 0.2704(3) 0.0255(10) Uani d . . 1
H H13 -0.1895 0.89 0.2411 0.031 Uiso calc U R 1
C C19 0.0579(5) 0.9203(4) 0.2098(3) 0.0299(11) Uani d . . 1
C C20 0.2409(5) 0.9464(3) 0.2517(3) 0.0263(10) Uani d . . 1
H H15 0.3248 0.9536 0.2086 0.032 Uiso calc U R 1
C C21 0.0155(6) 0.6174(4) 0.0941(3) 0.0451(14) Uani d . . 1
H H10B -0.0628 0.6486 0.1347 0.068 Uiso calc U R 1
H H10A -0.0615 0.5973 0.0273 0.068 Uiso calc U R 1
H H10C 0.1097 0.6654 0.0842 0.068 Uiso calc U R 1
H H13A 0.283(5) 1.224(3) 0.530(3) 0.068 Uiso d U D 1
H H13B 0.203(5) 1.189(3) 0.604(3) 0.068 Uiso d U D 1

loop_
_atom_site_aniso_label
_atom_site_aniso_U_11
_atom_site_aniso_U_22
_atom_site_aniso_U_33
_atom_site_aniso_U_12
_atom_site_aniso_U_13
_atom_site_aniso_U_23
Cu1 0.0130(2) 0.0235(3) 0.0113(3) -0.0055(2) 0.00301(18) -0.0005(2)
Cu2 0.0114(2) 0.0200(3) 0.0121(3) -0.0026(2) 0.00448(18) 0.0006(2)
Cl1 0.0560(7) 0.0962(12) 0.0125(6) -0.0225(8) 0.0016(5) -0.0084(7)
Cl2 0.0558(7) 0.0345(7) 0.0150(6) -0.0170(6) 0.0036(5) -0.0072(5)
N1 0.0095(15) 0.0143(18) 0.0142(18) -0.0021(13) 0.0025(13) -0.0028(14)
N2 0.0085(14) 0.0132(19) 0.0147(18) 0.0020(13) 0.0039(13) 0.0002(14)
O1 0.0154(13) 0.0332(18) 0.0126(15) -0.0078(13) 0.0021(11) 0.0020(13)
O2 0.0242(14) 0.0351(19) 0.0243(16) -0.0187(14) 0.0021(13) -0.0056(14)
O3 0.0131(13) 0.0210(15) 0.0082(14) -0.0055(12) 0.0023(11) -0.0040(12)
O4 0.0088(12) 0.035(2) 0.0176(15) -0.0014(12) 0.0031(11) 0.0083(13)
O5 0.0060(13) 0.0397(19) 0.0315(17) 0.0011(12) 0.0024(12) 0.0095(15)
O6 0.0137(13) 0.0263(16) 0.0095(15) -0.0062(12) 0.0037(11) -0.0009(12)
O7 0.0231(15) 0.040(2) 0.048(2) -0.0025(14) 0.0194(15) -0.0057(17)
O8 0.0170(13) 0.0336(19) 0.0209(16) 0.0004(14) 0.0035(12) 0.0123(14)
O9 0.0202(15) 0.0265(17) 0.0255(17) 0.0051(13) 0.0100(14) 0.0065(14)
O10 0.0263(15) 0.0289(19) 0.0190(17) -0.0073(13) -0.0002(12) 0.0042(14)
C1 0.020(2) 0.021(2) 0.018(2) 0.0001(19) 0.0066(18) -0.007(2)
C2 0.0144(18) 0.013(2) 0.017(2) -0.0022(16) 0.0029(17) -0.0011(18)
C3 0.024(2) 0.029(3) 0.021(2) -0.011(2) 0.0060(19) 0.003(2)
C4 0.0123(19) 0.020(2) 0.010(2) -0.0003(17) 0.0000(16) 0.0043(18)
C5 0.0087(18) 0.017(2) 0.012(2) 0.0010(16) 0.0009(16) -0.0011(17)
C6 0.020(2) 0.018(2) 0.015(2) 0.0002(17) 0.0041(17) 0.0055(18)
C7 0.023(2) 0.021(3) 0.009(2) -0.0048(18) 0.0005(16) -0.0049(18)
C8 0.023(2) 0.020(2) 0.024(3) -0.0103(18) 0.0031(19) -0.009(2)
C9 0.018(2) 0.022(2) 0.013(2) -0.0046(18) 0.0037(17) 0.0011(19)
C10 0.0071(17) 0.021(3) 0.012(2) -0.0010(16) 0.0006(16) -0.0029(18)
C11 0.021(2) 0.014(2) 0.018(2) 0.0032(17) 0.0053(18) 0.0046(18)
C12 0.0108(18) 0.021(2) 0.014(2) -0.0005(16) 0.0044(16) 0.0005(18)
C13 0.0138(18) 0.021(2) 0.023(2) -0.0001(18) 0.0028(18) 0.0046(19)
C14 0.018(2) 0.023(2) 0.022(2) -0.0025(18) 0.0099(18) -0.0032(19)
C15 0.0174(19) 0.022(2) 0.010(2) -0.0014(17) 0.0016(16) -0.0003(18)
C16 0.020(2) 0.017(2) 0.011(2) 0.0008(17) 0.0031(17) 0.0008(18)
C17 0.0129(18) 0.026(2) 0.016(2) 0.0019(19) 0.0032(16) 0.001(2)
C18 0.0177(19) 0.038(3) 0.018(2) -0.0045(19) -0.0011(17) -0.006(2)
C19 0.035(2) 0.044(3) 0.008(2) -0.003(2) -0.0014(18) 0.000(2)
C20 0.030(2) 0.036(3) 0.015(2) -0.007(2) 0.0100(18) -0.002(2)
C21 0.030(2) 0.048(3) 0.051(3) 0.002(2) -0.001(2) 0.019(3)

loop_
_atom_type_symbol
_atom_type_description
_atom_type_scat_dispersion_real
_atom_type_scat_dispersion_imag
_atom_type_scat_source
C C 0.0033 0.0016 'International Tables Vol C Tables 4.2.6.8 and 6.1.1.4'
H H 0.0000 0.0000 'International Tables Vol C Tables 4.2.6.8 and 6.1.1.4'
N N 0.0061 0.0033 'International Tables Vol C Tables 4.2.6.8 and 6.1.1.4'
O O 0.0106 0.0060 'International Tables Vol C Tables 4.2.6.8 and 6.1.1.4'
Cl Cl 0.1484 0.1585 'International Tables Vol C Tables 4.2.6.8 and 6.1.1.4'
Cu Cu 0.3201 1.2651 'International Tables Vol C Tables 4.2.6.8 and 6.1.1.4'

loop_
_geom_angle_atom_site_label_1
_geom_angle_atom_site_label_2
_geom_angle_atom_site_label_3
_geom_angle
O1 Cu1 O3 176.99(11)
O1 Cu1 N1 84.57(10)
O3 Cu1 N1 93.97(10)
O1 Cu1 O6 102.64(10)
O3 Cu1 O6 79.17(10)
N1 Cu1 O6 169.43(10)
O1 Cu1 Cu2 142.49(7)
O3 Cu1 Cu2 39.05(7)
N1 Cu1 Cu2 132.93(8)
O6 Cu1 Cu2 40.30(7)
O3 Cu2 O4 97.41(10)
O3 Cu2 O6 79.18(10)
O4 Cu2 O6 154.67(11)
O3 Cu2 N2 169.36(11)
O4 Cu2 N2 85.66(10)
O6 Cu2 N2 93.67(10)
O3 Cu2 O9 91.39(10)
O4 Cu2 O9 104.65(10)
O6 Cu2 O9 100.54(10)
N2 Cu2 O9 97.71(11)
O3 Cu2 Cu1 38.91(7)
O4 Cu2 Cu1 133.06(7)
O6 Cu2 Cu1 40.46(7)
N2 Cu2 Cu1 134.03(8)
O9 Cu2 Cu1 94.72(7)
C2 N1 C4 114.1(3)
C2 N1 Cu1 107.6(2)
C4 N1 Cu1 111.0(2)
C2 N1 H1 108.0
C4 N1 H1 108.0
Cu1 N1 H1 108.0
C12 N2 C14 114.0(3)
C12 N2 Cu2 109.0(2)
C14 N2 Cu2 108.1(2)
C12 N2 H11A 108.5
C14 N2 H11A 108.5
Cu2 N2 H11A 108.5
C1 O1 Cu1 114.8(2)
C10 O3 Cu1 123.5(2)
C10 O3 Cu2 132.1(2)
Cu1 O3 Cu2 102.04(11)
C11 O4 Cu2 115.5(2)
C16 O6 Cu2 126.3(2)
C16 O6 Cu1 134.4(2)
Cu2 O6 Cu1 99.25(11)
C3 O7 H11 109.5
C13 O8 H14 109.5
Cu2 O9 H13A 100.(3)
Cu2 O9 H13B 105.(3)
H13A O9 H13B 105.(4)
C21 O10 H15A 109.5
O2 C1 O1 123.0(4)
O2 C1 C2 119.9(3)
O1 C1 C2 117.1(3)
N1 C2 C3 114.4(3)
N1 C2 C1 108.0(3)
C3 C2 C1 111.7(3)
N1 C2 H2 107.5
C3 C2 H2 107.5
C1 C2 H2 107.5
O7 C3 C2 112.5(3)
O7 C3 H22A 109.1
C2 C3 H22A 109.1
O7 C3 H22B 109.1
C2 C3 H22B 109.1
H22A C3 H22B 107.8
C5 C4 N1 109.6(3)
C5 C4 H3A 109.7
N1 C4 H3A 109.7
C5 C4 H3B 109.7
N1 C4 H3B 109.7
H3A C4 H3B 108.2
C6 C5 C10 119.1(3)
C6 C5 C4 119.9(3)
C10 C5 C4 121.0(3)
C7 C6 C5 120.5(3)
C7 C6 H21 119.7
C5 C6 H21 119.7
C8 C7 C6 120.7(3)
C8 C7 Cl2 120.2(3)
C6 C7 Cl2 119.1(3)
C7 C8 C9 119.3(4)
C7 C8 H19 120.3
C9 C8 H19 120.3
C10 C9 C8 120.6(4)
C10 C9 H18 119.7
C8 C9 H18 119.7
O3 C10 C9 121.0(3)
O3 C10 C5 119.5(3)
C9 C10 C5 119.5(3)
O5 C11 O4 124.2(3)
O5 C11 C12 119.5(3)
O4 C11 C12 116.2(3)
N2 C12 C13 110.6(3)
N2 C12 C11 110.4(3)
C13 C12 C11 108.0(3)
N2 C12 H7 109.2
C13 C12 H7 109.2
C11 C12 H7 109.2
O8 C13 C12 111.9(3)
O8 C13 H16A 109.2
C12 C13 H16A 109.2
O8 C13 H16B 109.2
C12 C13 H16B 109.2
H16A C13 H16B 107.9
N2 C14 C15 111.3(3)
N2 C14 H9B 109.4
C15 C14 H9B 109.4
N2 C14 H9A 109.4
C15 C14 H9A 109.4
H9B C14 H9A 108.0
C20 C15 C16 119.2(3)
C20 C15 C14 119.4(3)
C16 C15 C14 121.4(3)
O6 C16 C17 120.9(3)
O6 C16 C15 120.0(3)
C17 C16 C15 119.1(3)
C18 C17 C16 120.9(3)
C18 C17 H12 119.5
C16 C17 H12 119.5
C19 C18 C17 119.6(3)
C19 C18 H13 120.2
C17 C18 H13 120.2
C18 C19 C20 120.8(3)
C18 C19 Cl1 119.7(3)
C20 C19 Cl1 119.4(3)
C19 C20 C15 120.3(3)
C19 C20 H15 119.8
C15 C20 H15 119.8
O10 C21 H10B 109.5
O10 C21 H10A 109.5
H10B C21 H10A 109.5
O10 C21 H10C 109.5
H10B C21 H10C 109.5
H10A C21 H10C 109.5

loop_
_geom_bond_atom_site_label_1
_geom_bond_atom_site_label_2
_geom_bond_distance
Cu1 O1 1.927(2)
Cu1 O3 1.927(2)
Cu1 N1 1.968(3)
Cu1 O6 1.973(2)
Cu1 Cu2 3.0010(6)
Cu2 O3 1.933(2)
Cu2 O4 1.940(2)
Cu2 O6 1.966(2)
Cu2 N2 1.984(3)
Cu2 O9 2.261(3)
Cl1 C19 1.754(4)
Cl2 C7 1.751(4)
N1 C2 1.495(4)
N1 C4 1.498(4)
N1 H1 1.0
N2 C12 1.487(4)
N2 C14 1.488(5)
N2 H11A 1.0
O1 C1 1.279(4)
O2 C1 1.235(4)
O3 C10 1.356(4)
O4 C11 1.287(4)
O5 C11 1.231(4)
O6 C16 1.358(4)
O7 C3 1.421(5)
O7 H11 0.84
O8 C13 1.422(4)
O8 H14 0.84
O9 H13A 0.93(4)
O9 H13B 0.77(4)
O10 C21 1.418(5)
O10 H15A 0.84
C1 C2 1.526(5)
C2 C3 1.519(5)
C2 H2 1.0
C3 H22A 0.99
C3 H22B 0.99
C4 C5 1.497(5)
C4 H3A 0.99
C4 H3B 0.99
C5 C6 1.387(5)
C5 C10 1.403(5)
C6 C7 1.384(5)
C6 H21 0.95
C7 C8 1.371(5)
C8 C9 1.396(5)
C8 H19 0.95
C9 C10 1.385(5)
C9 H18 0.95
C11 C12 1.534(5)
C12 C13 1.524(5)
C12 H7 1.0
C13 H16A 0.99
C13 H16B 0.99
C14 C15 1.506(5)
C14 H9B 0.99
C14 H9A 0.99
C15 C20 1.384(5)
C15 C16 1.403(5)
C16 C17 1.393(4)
C17 C18 1.377(5)
C17 H12 0.95
C18 C19 1.366(5)
C18 H13 0.95
C19 C20 1.384(5)
C20 H15 0.95
C21 H10B 0.98
C21 H10A 0.98
C21 H10C 0.98
